data_2239450
loop_
_publ_author_name
'Zhong, Kai-Long'
'Ni, Chao'

_publ_section_title
;
 Bis(6-nitro-1,10-phenanthrolin-1-ium) 2,5-dicarboxyterephthalate
;
_journal_coeditor_code SU2687
_journal_issue 3
_journal_name_full 'Acta Crystallographica Section E'
_journal_page_first o256
_journal_page_last o257
_journal_paper_doi 10.1107/S1600536814002414
_journal_volume 70
_journal_year 2014
_chemical_formula_iupac '2C12 H8 N3 O2 +, C10 H4 O8 2-'
_chemical_formula_moiety '2(C12 H8 N3 O2 +), C10 H4 O8 2-'
_chemical_formula_sum 'C34 H20 N6 O12'
_chemical_formula_weight 704.56
_chemical_name_systematic
;
Bis(6-nitro-1,10-phenanthrolin-1-ium) 2,5-dicarboxyterephthalate
;
_space_group_IT_number 2
_symmetry_cell_setting triclinic
_symmetry_space_group_name_Hall '-P 1'
_symmetry_space_group_name_H-M 'P -1'
_atom_sites_solution_hydrogens geom
_atom_sites_solution_primary direct
_atom_sites_solution_secondary difmap
_audit_creation_method SHELXL-97
_cell_angle_alpha 77.810(2)
_cell_angle_beta 83.622(2)
_cell_angle_gamma 68.025(2)
_cell_formula_units_Z 2
_cell_length_a 8.5937(6)
_cell_length_b 9.8302(7)
_cell_length_c 18.8700(14)
_cell_measurement_reflns_used 9974
_cell_measurement_temperature 223(2)
_cell_measurement_theta_max 27.15
_cell_measurement_theta_min 2.27
_cell_volume 1444.04(18)
_computing_cell_refinement 'CrystalClear (Rigaku, 2007)'
_computing_data_collection 'CrystalClear (Rigaku, 2007)'
_computing_data_reduction 'CrystalClear (Rigaku, 2007)'
_computing_molecular_graphics 'XP in SHELXTL (Sheldrick, 2008)'
_computing_publication_material 'SHELXTL (Sheldrick, 2008)'
_computing_structure_refinement 'SHELXL97 (Sheldrick, 2008)'
_computing_structure_solution 'SHELXS97 (Sheldrick, 2008)'
_diffrn_ambient_temperature 223(2)
_diffrn_detector_area_resol_mean 28.5714
_diffrn_measured_fraction_theta_full 0.999
_diffrn_measured_fraction_theta_max 0.999
_diffrn_measurement_device_type 'Rigaku Mercury CCD'
_diffrn_measurement_method '\w scans'
_diffrn_radiation_monochromator 'Graphite Monochromator'
_diffrn_radiation_source 'fine-focus sealed tube'
_diffrn_radiation_type MoK\a
_diffrn_radiation_wavelength 0.71073
_diffrn_reflns_av_R_equivalents 0.0363
_diffrn_reflns_av_sigmaI/netI 0.0288
_diffrn_reflns_limit_h_max 10
_diffrn_reflns_limit_h_min -10
_diffrn_reflns_limit_k_max 11
_diffrn_reflns_limit_k_min -11
_diffrn_reflns_limit_l_max 22
_diffrn_reflns_limit_l_min -22
_diffrn_reflns_number 30563
_diffrn_reflns_theta_full 25.25
_diffrn_reflns_theta_max 25.25
_diffrn_reflns_theta_min 2.27
_diffrn_standards_number 0
_exptl_absorpt_coefficient_mu 0.126
_exptl_absorpt_correction_T_max 0.9813
_exptl_absorpt_correction_T_min 0.9691
_exptl_absorpt_correction_type multi-scan
_exptl_absorpt_process_details '(<i>REQAB</i>; Jacobson, 1998)'
_exptl_crystal_colour Pink
_exptl_crystal_density_diffrn 1.620
_exptl_crystal_density_method 'not measured'
_exptl_crystal_description Block
_exptl_crystal_F_000 724
_exptl_crystal_size_max 0.25
_exptl_crystal_size_mid 0.20
_exptl_crystal_size_min 0.15
_refine_diff_density_max 0.716
_refine_diff_density_min -0.727
_refine_ls_extinction_method none
_refine_ls_goodness_of_fit_ref 1.049
_refine_ls_hydrogen_treatment constr
_refine_ls_matrix_type full
_refine_ls_number_parameters 518
_refine_ls_number_reflns 5237
_refine_ls_number_restraints 24
_refine_ls_restrained_S_all 1.079
_refine_ls_R_factor_all 0.0935
_refine_ls_R_factor_gt 0.0684
_refine_ls_shift/su_max 0.001
_refine_ls_shift/su_mean 0.000
_refine_ls_structure_factor_coef Fsqd
_refine_ls_weighting_details 'calc w=1/[\s^2^(Fo^2^)+(0.0939P)^2^+1.9537P] where P=(Fo^2^+2Fc^2^)/3'
_refine_ls_weighting_scheme calc
_refine_ls_wR_factor_gt 0.1783
_refine_ls_wR_factor_ref 0.1910
_reflns_number_gt 3942
_reflns_number_total 5237
_reflns_threshold_expression I>2\s(I)
_cod_data_source_file su2687sup1.cif
_cod_data_source_block I
_cod_original_cell_volume 1444.05(18)
_cod_database_code 2239450
_cod_database_fobs_code 2239450

loop_
_symmetry_equiv_pos_as_xyz
'x, y, z'
'-x, -y, -z'

loop_
_atom_site_type_symbol
_atom_site_label
_atom_site_fract_x
_atom_site_fract_y
_atom_site_fract_z
_atom_site_U_iso_or_equiv
_atom_site_adp_type
_atom_site_calc_flag
_atom_site_refinement_flags
_atom_site_occupancy
_atom_site_symmetry_multiplicity
_atom_site_disorder_assembly
_atom_site_disorder_group
O O1 0.3137(4) 0.3400(3) 0.5554(2) 0.0744(12) Uani d PD 0.903(3) 1 A 1
O O1' 0.491(4) -0.164(2) 0.6658(19) 0.0744(12) Uani d PD 0.097(3) 1 A 2
O O2 0.3275(5) 0.1593(4) 0.64151(19) 0.0756(12) Uani d PD 0.903(3) 1 A 1
O O2' 0.381(4) 0.069(3) 0.6705(19) 0.0756(12) Uani d PD 0.097(3) 1 A 2
O O3 -0.1801(12) 0.5821(17) 0.2706(6) 0.068(3) Uani d PD 0.624(15) 1 B 3
O O3' -0.123(3) 0.582(3) 0.2876(10) 0.094(7) Uani d PD 0.376(15) 1 B 4
O O4 0.0292(11) 0.4192(7) 0.2234(3) 0.065(3) Uani d PD 0.624(15) 1 B 3
O O4' -0.0960(19) 0.4854(14) 0.1923(7) 0.082(5) Uani d PD 0.376(15) 1 B 4
O O5 0.5115(3) 0.4118(3) 0.20188(16) 0.0523(7) Uani d . 1 1 . .
O O6 0.2903(4) 0.4939(3) 0.27486(15) 0.0641(9) Uani d . 1 1 . .
H H6O 0.2334 0.5721 0.2898 0.096 Uiso calc R 1 1 . .
O O7' 0.1076(4) 0.8482(3) 0.33626(16) 0.0324(8) Uani d PD 0.769(4) 1 C 1
O O7 0.1737(14) 0.8568(10) 0.3577(6) 0.0324(8) Uani d PD 0.231(4) 1 C 2
O O8' 0.3302(4) 0.6580(3) 0.38628(16) 0.0420(8) Uani d PD 0.769(4) 1 C 1
O O8 0.2274(13) 0.6234(9) 0.3520(5) 0.0420(8) Uani d PD 0.231(4) 1 C 2
O O9 0.5320(5) 1.1519(3) 0.11200(17) 0.0479(11) Uani d PD 0.766(5) 1 C 3
O O9' 0.3760(13) 1.1813(10) 0.1143(5) 0.045(3) Uani d PD 0.234(5) 1 C 4
O O10 0.4440(6) 1.1561(4) 0.22447(18) 0.0537(11) Uani d PD 0.766(5) 1 C 3
H H10O 0.4491 1.2406 0.2125 0.081 Uiso calc PR 0.766(5) 1 C 3
O O10' 0.5481(17) 1.1344(13) 0.2056(6) 0.0537(11) Uani d PD 0.234(5) 1 C 4
H H10' 0.5945 1.0636 0.2383 0.081 Uiso calc PR 0.234(5) 1 C 4
O O11 0.6743(3) 0.9654(3) 0.04547(15) 0.0536(7) Uani d . 1 1 . .
O O12 0.7415(5) 0.7292(3) 0.04701(17) 0.0751(11) Uani d . 1 1 . .
N N1 0.3874(4) 0.2155(4) 0.58681(16) 0.0355(8) Uani d PD 0.903(3) 1 A 1
N N1' 0.475(2) -0.0347(19) 0.6420(9) 0.0355(8) Uani d PD 0.097(3) 1 A 2
H H12A 0.5463 -0.0502 0.6377 0.043 Uiso d PR 0.903(3) 1 A 2
N N2 0.8495(3) 0.1032(3) 0.39818(13) 0.0283(6) Uani d . 1 1 . .
H H2N' 0.9372 0.0357 0.3824 0.034 Uiso calc PR 0.097(3) 1 A 2
N N3 0.9666(3) -0.1817(3) 0.47071(13) 0.0245(6) Uani d . 1 1 . .
H H3N 1.0141 -0.1538 0.4300 0.029 Uiso calc PR 0.903(3) 1 A 2
N N4 -0.0665(5) 0.5579(4) 0.2275(2) 0.0570(9) Uani d D 1 1 B 3
N N5 0.2343(4) 0.7762(3) 0.02188(14) 0.0364(7) Uani d . 1 1 B .
N N6 0.1136(3) 1.0338(3) 0.07212(14) 0.0336(6) Uani d . 1 1 . .
H H6N 0.1811 1.0217 0.0341 0.040 Uiso calc R 1 1 . .
C C1 0.5424(4) 0.1202(4) 0.55391(17) 0.0293(7) Uani d D 1 1 . .
H H1A 0.4448 0.1871 0.5728 0.035 Uiso calc PR 0.097(3) 1 A 2
C C2 0.6201(4) 0.1748(3) 0.48754(16) 0.0258(7) Uani d . 1 1 A 2
C C3 0.7642(4) 0.0698(3) 0.45973(15) 0.0231(6) Uani d . 1 1 A 2
C C4 0.7944(4) 0.2422(3) 0.36302(17) 0.0334(7) Uani d . 1 1 A 2
H H4 0.8522 0.2669 0.3199 0.040 Uiso calc R 1 1 A 2
C C5 0.6551(4) 0.3547(3) 0.38622(18) 0.0355(8) Uani d . 1 1 A 2
H H5 0.6222 0.4526 0.3596 0.043 Uiso calc R 1 1 A 2
C C6 0.5674(4) 0.3217(3) 0.44759(18) 0.0330(7) Uani d . 1 1 A 2
H H6 0.4723 0.3964 0.4633 0.040 Uiso calc R 1 1 A 2
C C7 0.8291(3) -0.0827(3) 0.49830(15) 0.0222(6) Uani d . 1 1 A 2
C C8 1.0286(4) -0.3212(3) 0.50596(17) 0.0299(7) Uani d . 1 1 A 2
H H8 1.1248 -0.3884 0.4863 0.036 Uiso calc R 1 1 A 2
C C9 0.9570(4) -0.3723(4) 0.57085(18) 0.0346(8) Uani d . 1 1 A 2
H H9 1.0041 -0.4721 0.5944 0.042 Uiso calc R 1 1 A 2
C C10 0.8179(4) -0.2759(4) 0.59978(17) 0.0327(7) Uani d . 1 1 A 2
H H10 0.7677 -0.3083 0.6436 0.039 Uiso calc R 1 1 A 2
C C11 0.7504(4) -0.1275(3) 0.56345(16) 0.0261(7) Uani d . 1 1 A 2
C C12 0.6032(4) -0.0210(4) 0.58953(17) 0.0307(7) Uani d D 1 1 A 2
C C13 -0.0143(5) 0.6806(4) 0.18440(19) 0.0414(9) Uani d . 1 1 . .
C C14 0.0943(4) 0.6569(4) 0.12056(18) 0.0389(8) Uani d . 1 1 B .
C C15 0.1353(4) 0.7798(4) 0.08272(17) 0.0315(7) Uani d . 1 1 . .
C C16 0.2957(5) 0.6494(4) -0.0025(2) 0.0450(9) Uani d . 1 1 . .
H H16 0.3643 0.6450 -0.0451 0.054 Uiso calc R 1 1 B .
C C17 0.2641(6) 0.5225(4) 0.0315(2) 0.0543(10) Uani d . 1 1 B .
H H17 0.3117 0.4345 0.0122 0.065 Uiso calc R 1 1 . .
C C18 0.1644(5) 0.5253(4) 0.0926(2) 0.0512(10) Uani d . 1 1 . .
H H18 0.1428 0.4393 0.1160 0.061 Uiso calc R 1 1 B .
C C19 0.0706(4) 0.9189(4) 0.10846(16) 0.0308(7) Uani d . 1 1 B .
C C20 0.0556(5) 1.1644(4) 0.0928(2) 0.0434(9) Uani d . 1 1 . .
H H20 0.0873 1.2428 0.0661 0.052 Uiso calc R 1 1 . .
C C21 -0.0522(5) 1.1882(5) 0.1538(2) 0.0524(10) Uani d . 1 1 . .
H H21 -0.0954 1.2823 0.1675 0.063 Uiso calc R 1 1 . .
C C22 -0.0935(5) 1.0725(5) 0.1930(2) 0.0469(9) Uani d . 1 1 B .
H H22 -0.1623 1.0857 0.2352 0.056 Uiso calc R 1 1 . .
C C23 -0.0344(4) 0.9347(4) 0.17093(17) 0.0360(8) Uani d . 1 1 . .
C C24 -0.0752(4) 0.8099(4) 0.20862(18) 0.0411(9) Uani d . 1 1 B .
H H24 -0.1452 0.8184 0.2507 0.049 Uiso calc R 1 1 . .
C C25 0.4054(5) 0.5133(4) 0.23522(19) 0.0401(9) Uani d . 1 1 . .
C C26 0.4305(4) 0.6590(3) 0.21941(16) 0.0254(6) Uani d . 1 1 . .
C C27 0.3503(4) 0.7690(3) 0.26201(16) 0.0251(6) Uani d . 1 1 C .
C C28 0.2554(4) 0.7475(3) 0.33295(16) 0.0299(7) Uani d D 1 1 . .
C C29 0.3697(4) 0.9063(3) 0.24121(16) 0.0283(7) Uani d . 1 1 . .
H H29 0.3145 0.9802 0.2693 0.034 Uiso calc R 1 1 C .
C C30 0.4667(4) 0.9397(3) 0.18090(16) 0.0274(7) Uani d . 1 1 C .
C C31 0.4709(5) 1.0956(4) 0.16873(18) 0.0449(10) Uani d D 1 1 . .
C C32 0.5472(4) 0.8295(3) 0.13834(16) 0.0273(7) Uani d . 1 1 . .
C C33 0.6613(4) 0.8400(4) 0.07175(17) 0.0340(8) Uani d . 1 1 C .
C C34 0.5260(4) 0.6923(3) 0.15919(16) 0.0268(7) Uani d . 1 1 C .
H H34 0.5796 0.6187 0.1307 0.032 Uiso calc R 1 1 . .

loop_
_atom_site_aniso_label
_atom_site_aniso_U_11
_atom_site_aniso_U_22
_atom_site_aniso_U_33
_atom_site_aniso_U_12
_atom_site_aniso_U_13
_atom_site_aniso_U_23
O1 0.064(2) 0.0355(18) 0.093(3) 0.0035(16) 0.0379(19) -0.0064(17)
O1' 0.064(2) 0.0355(18) 0.093(3) 0.0035(16) 0.0379(19) -0.0064(17)
O2 0.065(2) 0.070(3) 0.057(2) 0.0023(19) 0.0344(18) -0.0056(18)
O2' 0.065(2) 0.070(3) 0.057(2) 0.0023(19) 0.0344(18) -0.0056(18)
O3 0.059(5) 0.075(4) 0.063(5) -0.036(5) 0.018(4) 0.015(4)
O3' 0.090(14) 0.104(10) 0.071(11) -0.043(12) 0.026(9) 0.020(9)
O4 0.102(6) 0.051(4) 0.058(3) -0.048(4) 0.003(3) -0.006(3)
O4' 0.096(11) 0.066(7) 0.106(9) -0.056(8) 0.017(8) -0.020(7)
O5 0.0588(17) 0.0277(13) 0.0744(19) -0.0193(12) 0.0006(14) -0.0126(13)
O6 0.093(2) 0.070(2) 0.0496(17) -0.0616(19) 0.0145(16) -0.0015(14)
O7' 0.0319(19) 0.0326(14) 0.0226(17) -0.0022(14) 0.0039(13) -0.0037(12)
O7 0.0319(19) 0.0326(14) 0.0226(17) -0.0022(14) 0.0039(13) -0.0037(12)
O8' 0.0454(19) 0.0321(16) 0.0299(16) 0.0002(13) 0.0076(13) 0.0028(13)
O8 0.0454(19) 0.0321(16) 0.0299(16) 0.0002(13) 0.0076(13) 0.0028(13)
O9 0.075(3) 0.0351(18) 0.0397(19) -0.0317(18) 0.0217(17) -0.0100(14)
O9' 0.053(8) 0.029(5) 0.057(7) -0.024(5) -0.009(5) 0.005(5)
O10 0.094(4) 0.0337(17) 0.045(2) -0.040(2) 0.0231(19) -0.0130(15)
O10' 0.094(4) 0.0337(17) 0.045(2) -0.040(2) 0.0231(19) -0.0130(15)
O11 0.0618(18) 0.0396(15) 0.0605(17) -0.0292(13) 0.0254(14) -0.0053(13)
O12 0.109(3) 0.064(2) 0.073(2) -0.0548(19) 0.0611(19) -0.0440(17)
N1 0.0292(17) 0.0409(19) 0.0323(17) -0.0057(14) 0.0047(13) -0.0140(14)
N1' 0.0292(17) 0.0409(19) 0.0323(17) -0.0057(14) 0.0047(13) -0.0140(14)
N2 0.0332(15) 0.0240(13) 0.0267(13) -0.0109(11) 0.0042(11) -0.0044(11)
N3 0.0264(13) 0.0217(13) 0.0247(13) -0.0092(10) 0.0057(10) -0.0049(10)
N4 0.066(3) 0.071(3) 0.046(2) -0.044(2) 0.0018(18) 0.0004(18)
N5 0.0405(17) 0.0386(16) 0.0285(14) -0.0132(13) 0.0065(12) -0.0088(12)
N6 0.0363(15) 0.0400(16) 0.0277(14) -0.0168(13) 0.0070(11) -0.0116(12)
C1 0.0217(16) 0.0374(18) 0.0308(17) -0.0081(14) 0.0014(13) -0.0164(14)
C2 0.0225(15) 0.0272(16) 0.0289(16) -0.0068(12) -0.0027(12) -0.0110(13)
C3 0.0227(15) 0.0238(15) 0.0241(15) -0.0098(12) -0.0003(12) -0.0052(12)
C4 0.044(2) 0.0289(17) 0.0267(16) -0.0151(15) 0.0006(14) -0.0007(13)
C5 0.043(2) 0.0213(16) 0.0372(18) -0.0068(14) -0.0065(15) -0.0010(13)
C6 0.0302(17) 0.0253(16) 0.0383(18) -0.0014(13) -0.0043(14) -0.0097(14)
C7 0.0208(15) 0.0248(15) 0.0225(14) -0.0093(12) -0.0005(11) -0.0060(12)
C8 0.0297(17) 0.0232(15) 0.0335(17) -0.0054(13) -0.0009(13) -0.0061(13)
C9 0.0413(19) 0.0237(16) 0.0364(18) -0.0120(14) -0.0037(15) 0.0016(13)
C10 0.0381(19) 0.0339(18) 0.0265(16) -0.0182(15) 0.0023(13) 0.0018(14)
C11 0.0259(16) 0.0313(16) 0.0246(15) -0.0145(13) 0.0013(12) -0.0062(12)
C12 0.0281(17) 0.0405(19) 0.0277(16) -0.0164(14) 0.0066(13) -0.0113(14)
C13 0.043(2) 0.055(2) 0.0313(18) -0.0286(18) -0.0008(15) 0.0009(16)
C14 0.041(2) 0.045(2) 0.0332(18) -0.0209(17) -0.0028(15) -0.0015(15)
C15 0.0331(18) 0.0369(18) 0.0263(16) -0.0156(14) 0.0014(13) -0.0055(13)
C16 0.052(2) 0.039(2) 0.043(2) -0.0147(17) 0.0113(17) -0.0165(17)
C17 0.066(3) 0.038(2) 0.061(3) -0.0191(19) 0.011(2) -0.0184(19)
C18 0.064(3) 0.038(2) 0.056(2) -0.0261(19) 0.007(2) -0.0073(18)
C19 0.0302(17) 0.0432(19) 0.0221(15) -0.0161(15) -0.0002(13) -0.0075(14)
C20 0.047(2) 0.044(2) 0.045(2) -0.0211(17) 0.0122(17) -0.0201(17)
C21 0.057(3) 0.055(2) 0.054(2) -0.023(2) 0.0160(19) -0.031(2)
C22 0.044(2) 0.066(3) 0.038(2) -0.0224(19) 0.0148(16) -0.0285(19)
C23 0.0324(18) 0.055(2) 0.0256(16) -0.0192(16) 0.0024(13) -0.0133(15)
C24 0.0369(19) 0.066(3) 0.0248(17) -0.0262(18) 0.0030(14) -0.0050(16)
C25 0.055(2) 0.0309(18) 0.0377(19) -0.0223(17) -0.0136(17) 0.0062(15)
C26 0.0263(16) 0.0225(15) 0.0263(15) -0.0094(12) -0.0037(12) 0.0004(12)
C27 0.0249(15) 0.0244(15) 0.0251(15) -0.0087(12) -0.0012(12) -0.0026(12)
C28 0.0340(18) 0.0208(15) 0.0310(17) -0.0074(14) 0.0059(14) -0.0047(13)
C29 0.0324(17) 0.0255(16) 0.0253(16) -0.0086(13) 0.0032(13) -0.0066(12)
C30 0.0292(16) 0.0250(16) 0.0271(16) -0.0101(13) 0.0007(12) -0.0030(12)
C31 0.054(2) 0.0260(17) 0.049(2) -0.0144(17) 0.0295(19) -0.0101(16)
C32 0.0310(17) 0.0283(16) 0.0240(15) -0.0129(13) 0.0012(12) -0.0050(12)
C33 0.042(2) 0.0395(19) 0.0274(17) -0.0221(16) 0.0069(14) -0.0117(15)
C34 0.0313(17) 0.0247(15) 0.0253(15) -0.0101(13) 0.0004(13) -0.0069(12)

loop_
_atom_type_symbol
_atom_type_description
_atom_type_scat_dispersion_real
_atom_type_scat_dispersion_imag
_atom_type_scat_source
C C 0.0033 0.0016 'International Tables Vol C Tables 4.2.6.8 and 6.1.1.4'
H H 0.0000 0.0000 'International Tables Vol C Tables 4.2.6.8 and 6.1.1.4'
N N 0.0061 0.0033 'International Tables Vol C Tables 4.2.6.8 and 6.1.1.4'
O O 0.0106 0.0060 'International Tables Vol C Tables 4.2.6.8 and 6.1.1.4'

loop_
_geom_angle_atom_site_label_1
_geom_angle_atom_site_label_2
_geom_angle_atom_site_label_3
_geom_angle
C25 O6 H6O 109.5
C31 O10 H10O 109.5
C31 O10' H10' 109.5
O1 N1 O2 121.6(3)
O1 N1 C1 119.7(3)
O2 N1 C1 118.1(3)
O2' N1' O1' 123(3)
O2' N1' C12 123(2)
O1' N1' C12 112.6(19)
O2' N1' H12A 125.2
O1' N1' H12A 91.8
C4 N2 C3 117.3(3)
C4 N2 H2N' 121.3
C3 N2 H2N' 121.3
C8 N3 C7 119.7(3)
C8 N3 H3N 120.2
C7 N3 H3N 120.2
O4' N4 O3 103.7(8)
O4' N4 O3' 128.7(14)
O4' N4 O4 55.9(7)
O3 N4 O4 119.8(8)
O3' N4 O4 116.5(14)
O4' N4 C13 114.4(6)
O3 N4 C13 121.3(8)
O3' N4 C13 112.0(14)
O4 N4 C13 118.4(4)
C16 N5 C15 117.2(3)
C20 N6 C19 121.5(3)
C20 N6 H6N 119.3
C19 N6 H6N 119.3
C12 C1 C2 123.1(3)
C12 C1 N1 114.5(3)
C2 C1 N1 122.4(3)
C12 C1 H1A 118.5
C2 C1 H1A 118.5
C6 C2 C3 116.3(3)
C6 C2 C1 126.9(3)
C3 C2 C1 116.8(3)
N2 C3 C2 123.7(3)
N2 C3 C7 116.3(2)
C2 C3 C7 119.9(3)
N2 C4 C5 123.6(3)
N2 C4 H4 118.2
C5 C4 H4 118.2
C6 C5 C4 119.6(3)
C6 C5 H5 120.2
C4 C5 H5 120.2
C5 C6 C2 119.5(3)
C5 C6 H6 120.3
C2 C6 H6 120.3
N3 C7 C11 120.4(3)
N3 C7 C3 119.1(3)
C11 C7 C3 120.5(3)
N3 C8 C9 122.6(3)
N3 C8 H8 118.7
C9 C8 H8 118.7
C10 C9 C8 119.2(3)
C10 C9 H9 120.4
C8 C9 H9 120.4
C9 C10 C11 119.2(3)
C9 C10 H10 120.4
C11 C10 H10 120.4
C10 C11 C7 118.9(3)
C10 C11 C12 122.4(3)
C7 C11 C12 118.7(3)
C1 C12 C11 121.1(3)
C1 C12 N1' 104.9(8)
C11 C12 N1' 132.8(8)
C1 C12 H12A 118.9
C11 C12 H12A 119.9
C24 C13 C14 123.8(3)
C24 C13 N4 115.9(3)
C14 C13 N4 120.4(3)
C18 C14 C15 116.6(3)
C18 C14 C13 127.1(3)
C15 C14 C13 116.4(3)
N5 C15 C14 123.7(3)
N5 C15 C19 116.1(3)
C14 C15 C19 120.2(3)
N5 C16 C17 123.2(3)
N5 C16 H16 118.4
C17 C16 H16 118.4
C18 C17 C16 120.0(4)
C18 C17 H17 120.0
C16 C17 H17 120.0
C17 C18 C14 119.4(4)
C17 C18 H18 120.3
C14 C18 H18 120.3
N6 C19 C23 120.2(3)
N6 C19 C15 119.1(3)
C23 C19 C15 120.7(3)
N6 C20 C21 121.0(4)
N6 C20 H20 119.5
C21 C20 H20 119.5
C22 C21 C20 118.8(4)
C22 C21 H21 120.6
C20 C21 H21 120.6
C21 C22 C23 120.5(3)
C21 C22 H22 119.8
C23 C22 H22 119.8
C22 C23 C19 117.9(3)
C22 C23 C24 123.4(3)
C19 C23 C24 118.7(3)
C13 C24 C23 120.3(3)
C13 C24 H24 119.8
C23 C24 H24 119.8
O6 C25 O5 123.2(3)
O6 C25 C26 122.0(3)
O5 C25 C26 114.7(3)
C34 C26 C27 118.3(3)
C34 C26 C25 120.1(3)
C27 C26 C25 121.5(3)
C29 C27 C26 118.5(3)
C29 C27 C28 115.8(3)
C26 C27 C28 125.4(3)
O7 C28 O8' 103.2(6)
O8' C28 O7' 124.4(3)
O7 C28 O8 122.1(7)
O8' C28 O8 62.8(5)
O7' C28 O8 103.2(5)
O7 C28 C27 117.5(6)
O8' C28 C27 120.0(3)
O7' C28 C27 114.0(3)
O8 C28 C27 117.3(5)
C27 C29 C30 123.3(3)
C27 C29 H29 118.3
C30 C29 H29 118.3
C29 C30 C32 118.2(3)
C29 C30 C31 114.3(3)
C32 C30 C31 127.5(3)
O10' C31 O9 90.6(7)
O9 C31 O10 118.9(3)
O10' C31 O9' 126.0(8)
O9 C31 O9' 58.6(5)
O10 C31 O9' 113.0(6)
O10' C31 C30 123.9(6)
O9 C31 C30 122.9(3)
O10 C31 C30 116.5(3)
O9' C31 C30 110.1(5)
C34 C32 C30 118.2(3)
C34 C32 C33 114.5(3)
C30 C32 C33 127.2(3)
O12 C33 O11 122.0(3)
O12 C33 C32 119.7(3)
O11 C33 C32 118.2(3)
C26 C34 C32 123.5(3)
C26 C34 H34 118.3
C32 C34 H34 118.3

loop_
_geom_bond_atom_site_label_1
_geom_bond_atom_site_label_2
_geom_bond_distance
O1 N1 1.203(4)
O1' N1' 1.219(18)
O1' H12A 1.3632
O2 N1 1.220(4)
O2' N1' 1.223(19)
O3 N4 1.184(10)
O3' N4 1.218(17)
O4 N4 1.316(7)
O4' N4 1.177(10)
O5 C25 1.296(4)
O6 C25 1.221(5)
O6 H6O 0.8300
O7' C28 1.290(4)
O7 C28 1.200(8)
O8' C28 1.243(4)
O8 C28 1.300(8)
O9 C31 1.253(4)
O9' C31 1.317(7)
O10 C31 1.273(4)
O10 H10O 0.8300
O10' C31 1.214(7)
O10' H10' 0.8300
O11 C33 1.269(4)
O12 C33 1.209(4)
N1 C1 1.472(4)
N1' C12 1.423(16)
N1' H12A 0.5737
N2 C4 1.316(4)
N2 C3 1.350(4)
N2 H2N' 0.8700
N3 C8 1.324(4)
N3 C7 1.353(4)
N3 H3N 0.8700
N4 C13 1.492(5)
N5 C16 1.319(4)
N5 C15 1.349(4)
N6 C20 1.319(4)
N6 C19 1.346(4)
N6 H6N 0.8700
C1 C12 1.339(5)
C1 C2 1.449(4)
C1 H1A 0.9400
C2 C6 1.409(4)
C2 C3 1.415(4)
C3 C7 1.446(4)
C4 C5 1.395(5)
C4 H4 0.9400
C5 C6 1.358(5)
C5 H5 0.9400
C6 H6 0.9400
C7 C11 1.405(4)
C8 C9 1.391(5)
C8 H8 0.9400
C9 C10 1.360(5)
C9 H9 0.9400
C10 C11 1.402(4)
C10 H10 0.9400
C11 C12 1.424(4)
C12 H12A 1.0218
C13 C24 1.339(5)
C13 C14 1.443(5)
C14 C18 1.396(5)
C14 C15 1.412(5)
C15 C19 1.437(5)
C16 C17 1.385(5)
C16 H16 0.9400
C17 C18 1.358(6)
C17 H17 0.9400
C18 H18 0.9400
C19 C23 1.402(4)
C20 C21 1.397(5)
C20 H20 0.9400
C21 C22 1.362(6)
C21 H21 0.9400
C22 C23 1.394(5)
C22 H22 0.9400
C23 C24 1.425(5)
C24 H24 0.9400
C25 C26 1.491(4)
C26 C34 1.382(4)
C26 C27 1.406(4)
C27 C29 1.390(4)
C27 C28 1.506(4)
C29 C30 1.391(4)
C29 H29 0.9400
C30 C32 1.407(4)
C30 C31 1.514(4)
C32 C34 1.397(4)
C32 C33 1.516(4)
C34 H34 0.9400

loop_
_geom_hbond_atom_site_label_D
_geom_hbond_atom_site_label_H
_geom_hbond_atom_site_label_A
_geom_hbond_site_symmetry_A
_geom_hbond_distance_DH
_geom_hbond_distance_HA
_geom_hbond_distance_DA
_geom_hbond_angle_DHA
O6 H6O O8 . 0.83 1.36 2.031(10) 135
O6 H6O O8' . 0.83 2.50 3.024(4) 123
O10 H10O O5 1_565 0.83 1.92 2.724(4) 164
N2 H2N' O7' 1_645 0.87 2.16 3.012(4) 165
N3 H3N O7' 1_645 0.87 1.86 2.695(4) 160
N2 H2N' O7 1_645 0.87 2.21 3.078(9) 172
N3 H3N O7 1_645 0.87 1.84 2.678(11) 162
N6 H6N O11 2_675 0.87 1.85 2.712(4) 168

loop_
_geom_torsion_atom_site_label_1
_geom_torsion_atom_site_label_2
_geom_torsion_atom_site_label_3
_geom_torsion_atom_site_label_4
_geom_torsion
O1 N1 C1 C12 -172.9(4)
O2 N1 C1 C12 -1.0(5)
O1 N1 C1 C2 5.9(5)
O2 N1 C1 C2 177.7(3)
C12 C1 C2 C6 -178.3(3)
N1 C1 C2 C6 3.1(5)
C12 C1 C2 C3 1.6(4)
N1 C1 C2 C3 -177.0(3)
C4 N2 C3 C2 0.5(4)
C4 N2 C3 C7 -178.7(3)
C6 C2 C3 N2 -0.6(4)
C1 C2 C3 N2 179.4(3)
C6 C2 C3 C7 178.5(3)
C1 C2 C3 C7 -1.4(4)
C3 N2 C4 C5 0.4(5)
N2 C4 C5 C6 -1.2(5)
C4 C5 C6 C2 1.0(5)
C3 C2 C6 C5 -0.2(4)
C1 C2 C6 C5 179.8(3)
C8 N3 C7 C11 -1.0(4)
C8 N3 C7 C3 179.2(3)
N2 C3 C7 N3 -1.1(4)
C2 C3 C7 N3 179.7(3)
N2 C3 C7 C11 179.0(3)
C2 C3 C7 C11 -0.2(4)
C7 N3 C8 C9 0.6(5)
N3 C8 C9 C10 -0.1(5)
C8 C9 C10 C11 0.0(5)
C9 C10 C11 C7 -0.3(5)
C9 C10 C11 C12 178.7(3)
N3 C7 C11 C10 0.8(4)
C3 C7 C11 C10 -179.3(3)
N3 C7 C11 C12 -178.2(3)
C3 C7 C11 C12 1.7(4)
C2 C1 C12 C11 -0.2(5)
N1 C1 C12 C11 178.6(3)
C2 C1 C12 N1' -169.0(9)
N1 C1 C12 N1' 9.8(9)
C10 C11 C12 C1 179.5(3)
C7 C11 C12 C1 -1.5(5)
C10 C11 C12 N1' -15.3(13)
C7 C11 C12 N1' 163.6(12)
O2' N1' C12 C1 -32(3)
O1' N1' C12 C1 162(3)
O2' N1' C12 C11 161(3)
O1' N1' C12 C11 -5(3)
O4' N4 C13 C24 140.4(9)
O3 N4 C13 C24 15.0(9)
O3' N4 C13 C24 -16.8(13)
O4 N4 C13 C24 -156.7(5)
O4' N4 C13 C14 -39.1(10)
O3 N4 C13 C14 -164.6(7)
O3' N4 C13 C14 163.6(13)
O4 N4 C13 C14 23.7(6)
C24 C13 C14 C18 179.0(4)
N4 C13 C14 C18 -1.5(6)
C24 C13 C14 C15 -0.3(5)
N4 C13 C14 C15 179.2(3)
C16 N5 C15 C14 -0.4(5)
C16 N5 C15 C19 179.7(3)
C18 C14 C15 N5 1.1(5)
C13 C14 C15 N5 -179.5(3)
C18 C14 C15 C19 -179.0(3)
C13 C14 C15 C19 0.4(5)
C15 N5 C16 C17 -0.5(6)
N5 C16 C17 C18 0.6(7)
C16 C17 C18 C14 0.2(7)
C15 C14 C18 C17 -0.9(6)
C13 C14 C18 C17 179.8(4)
C20 N6 C19 C23 -1.7(5)
C20 N6 C19 C15 178.9(3)
N5 C15 C19 N6 -1.1(4)
C14 C15 C19 N6 179.0(3)
N5 C15 C19 C23 179.5(3)
C14 C15 C19 C23 -0.4(5)
C19 N6 C20 C21 0.5(5)
N6 C20 C21 C22 1.7(6)
C20 C21 C22 C23 -2.5(6)
C21 C22 C23 C19 1.3(6)
C21 C22 C23 C24 -178.8(4)
N6 C19 C23 C22 0.8(5)
C15 C19 C23 C22 -179.8(3)
N6 C19 C23 C24 -179.1(3)
C15 C19 C23 C24 0.3(5)
C14 C13 C24 C23 0.2(6)
N4 C13 C24 C23 -179.3(3)
C22 C23 C24 C13 179.9(3)
C19 C23 C24 C13 -0.2(5)
O6 C25 C26 C34 -160.3(3)
O5 C25 C26 C34 17.6(4)
O6 C25 C26 C27 15.7(5)
O5 C25 C26 C27 -166.5(3)
C34 C26 C27 C29 0.5(4)
C25 C26 C27 C29 -175.5(3)
C34 C26 C27 C28 -173.9(3)
C25 C26 C27 C28 10.1(5)
C29 C27 C28 O7 15.9(8)
C26 C27 C28 O7 -169.5(7)
C29 C27 C28 O8' -110.8(4)
C26 C27 C28 O8' 63.8(4)
C29 C27 C28 O7' 55.7(4)
C26 C27 C28 O7' -129.7(3)
C29 C27 C28 O8 176.4(6)
C26 C27 C28 O8 -9.0(7)
C26 C27 C29 C30 -1.0(5)
C28 C27 C29 C30 173.9(3)
C27 C29 C30 C32 0.9(5)
C27 C29 C30 C31 -179.7(3)
C29 C30 C31 O10' 73.5(9)
C32 C30 C31 O10' -107.2(9)
C29 C30 C31 O9 -169.8(4)
C32 C30 C31 O9 9.6(6)
C29 C30 C31 O10 25.4(5)
C32 C30 C31 O10 -155.2(4)
C29 C30 C31 O9' -104.9(6)
C32 C30 C31 O9' 74.4(7)
C29 C30 C32 C34 -0.4(4)
C31 C30 C32 C34 -179.7(3)
C29 C30 C32 C33 -178.5(3)
C31 C30 C32 C33 2.2(5)
C34 C32 C33 O12 -9.3(5)
C30 C32 C33 O12 168.9(4)
C34 C32 C33 O11 173.5(3)
C30 C32 C33 O11 -8.3(5)
C27 C26 C34 C32 0.0(4)
C25 C26 C34 C32 176.1(3)
C30 C32 C34 C26 -0.1(5)
C33 C32 C34 C26 178.3(3)
